data_4305762
loop_
_publ_author_name
'Peili Teo'
'L. L. Koh'
'T. S. Andy Hor'

_publ_section_title
;
Oligo- and Polymeric PdII and PtII Using Pyridyl Carboxylate Spacers for
Topology Control
;
_journal_name_full 'Inorganic Chemistry'
_journal_page_first 6464
_journal_page_last 6474
_journal_paper_doi 10.1021/ic8007238
_journal_volume 47
_journal_year 2008
_chemical_formula_sum 'C50.25 H44.75 Cl1.75 F3 Fe N O5.75 P2 Pt S'
_chemical_formula_weight 1218.60
_chemical_name_systematic
; 
 ? 
;
_space_group_IT_number 2
_symmetry_cell_setting triclinic
_symmetry_space_group_name_Hall '-P 1'
_symmetry_space_group_name_H-M 'P -1'
_atom_sites_solution_hydrogens geom
_atom_sites_solution_primary direct
_atom_sites_solution_secondary difmap
_audit_creation_method SHELXL-97
_cell_angle_alpha 99.185(2)
_cell_angle_beta 91.459(2)
_cell_angle_gamma 98.298(2)
_cell_formula_units_Z 2
_cell_length_a 10.2832(8)
_cell_length_b 10.6022(8)
_cell_length_c 23.0540(18)
_cell_measurement_reflns_used 4270
_cell_measurement_temperature 223(2)
_cell_measurement_theta_max 20.31
_cell_measurement_theta_min 2.24
_cell_volume 2452.2(3)
_computing_cell_refinement 'Bruker SMART'
_computing_data_collection 'Bruker SMART'
_computing_data_reduction 'Bruker SAINT'
_computing_molecular_graphics 'Bruker SHELXTL'
_computing_publication_material 'Bruker SHELXTL'
_computing_structure_refinement 'SHELXL-97 (Sheldrick, 1997)'
_computing_structure_solution 'SHELXS-97 (Sheldrick, 1990)'
_diffrn_ambient_temperature 223(2)
_diffrn_measured_fraction_theta_full 0.998
_diffrn_measured_fraction_theta_max 0.998
_diffrn_measurement_device_type 'CCD area detector'
_diffrn_measurement_method 'phi and omega scans'
_diffrn_radiation_monochromator graphite
_diffrn_radiation_source 'fine-focus sealed tube'
_diffrn_radiation_type MoK\a
_diffrn_radiation_wavelength 0.71073
_diffrn_reflns_av_R_equivalents 0.0563
_diffrn_reflns_av_sigmaI/netI 0.0687
_diffrn_reflns_limit_h_max 13
_diffrn_reflns_limit_h_min -13
_diffrn_reflns_limit_k_max 13
_diffrn_reflns_limit_k_min -13
_diffrn_reflns_limit_l_max 29
_diffrn_reflns_limit_l_min -29
_diffrn_reflns_number 31976
_diffrn_reflns_theta_full 27.49
_diffrn_reflns_theta_max 27.49
_diffrn_reflns_theta_min 1.79
_exptl_absorpt_coefficient_mu 3.409
_exptl_absorpt_correction_T_max 0.8757
_exptl_absorpt_correction_T_min 0.4084
_exptl_absorpt_correction_type 'Sadabs, (Sheldrick 2001)'
_exptl_crystal_colour Gold
_exptl_crystal_density_diffrn 1.650
_exptl_crystal_density_meas 0
_exptl_crystal_density_method 'not measured'
_exptl_crystal_description Plate
_exptl_crystal_F_000 1212
_exptl_crystal_size_max 0.32
_exptl_crystal_size_mid 0.12
_exptl_crystal_size_min 0.04
_refine_diff_density_max 1.145
_refine_diff_density_min -0.465
_refine_diff_density_rms 0.114
_refine_ls_extinction_method none
_refine_ls_goodness_of_fit_ref 0.986
_refine_ls_hydrogen_treatment mixed
_refine_ls_matrix_type full
_refine_ls_number_parameters 622
_refine_ls_number_reflns 11242
_refine_ls_number_restraints 16
_refine_ls_restrained_S_all 0.989
_refine_ls_R_factor_all 0.0588
_refine_ls_R_factor_gt 0.0426
_refine_ls_shift/su_max 0.003
_refine_ls_shift/su_mean 0.000
_refine_ls_structure_factor_coef Fsqd
_refine_ls_weighting_details 'calc w=1/[\s^2^(Fo^2^)+(0.0362P)^2^+0.0000P] where P=(Fo^2^+2Fc^2^)/3'
_refine_ls_weighting_scheme calc
_refine_ls_wR_factor_gt 0.0833
_refine_ls_wR_factor_ref 0.0883
_reflns_number_gt 8940
_reflns_number_total 11242
_reflns_threshold_expression >2sigma(I)
_cod_data_source_file ic8007238-file003_13.cif
_cod_data_source_block 7324_complex_7d
_cod_depositor_comments
;
The following automatic conversions were performed:
'_symmetry_cell_setting' value 'Triclinic' changed to 'triclinic'
according to '/home/saulius/struct/CIF-dictionaries/cif_core.dic'
dictionary named 'cif_core.dic' version 2.4.1 from 2010-06-29.

Automatic conversion script
Id: cif_fix_enum 1527 2010-12-29 10:47:43Z saulius 
;
_cod_database_code 4305762

loop_
_symmetry_equiv_pos_as_xyz
'x, y, z'
'-x, -y, -z'

loop_
_atom_site_label
_atom_site_type_symbol
_atom_site_fract_x
_atom_site_fract_y
_atom_site_fract_z
_atom_site_U_iso_or_equiv
_atom_site_adp_type
_atom_site_occupancy
_atom_site_symmetry_multiplicity
_atom_site_calc_flag
_atom_site_refinement_flags
_atom_site_disorder_assembly
_atom_site_disorder_group
Pt1 Pt 0.894373(16) -0.015391(17) 0.730216(8) 0.03191(6) Uani 1 1 d . . .
Fe1 Fe 0.48455(6) -0.17539(7) 0.70719(3) 0.04150(17) Uani 1 1 d . . .
Cl1 Cl 1.08421(12) -0.06129(17) 0.68257(6) 0.0640(4) Uani 1 1 d . . .
P1 P 0.77832(11) -0.10589(12) 0.64499(5) 0.0340(3) Uani 1 1 d . . .
P2 P 0.72624(11) 0.03515(11) 0.78578(5) 0.0295(2) Uani 1 1 d . . .
O1 O 1.7033(3) 0.2562(3) 1.08510(15) 0.0519(9) Uani 1 1 d . . .
H1 H 1.7576 0.2884 1.1126 0.078 Uiso 1 1 calc R . .
O2 O 1.6258(3) 0.4441(3) 1.10813(16) 0.0545(9) Uani 1 1 d . . .
N1 N 1.0289(3) 0.0643(4) 0.80045(16) 0.0361(9) Uani 1 1 d . . .
C1 C 1.0762(4) -0.0159(5) 0.8320(2) 0.0377(11) Uani 1 1 d . . .
H1A H 1.0408 -0.1041 0.8244 0.045 Uiso 1 1 calc R . .
C2 C 1.1751(4) 0.0259(4) 0.87527(19) 0.0353(10) Uani 1 1 d . . .
H2 H 1.2055 -0.0335 0.8965 0.042 Uiso 1 1 calc R . .
C3 C 1.2299(4) 0.1557(4) 0.88756(19) 0.0353(10) Uani 1 1 d . . .
C4 C 1.1784(4) 0.2391(5) 0.8543(2) 0.0404(11) Uani 1 1 d . . .
H4 H 1.2105 0.3281 0.8613 0.048 Uiso 1 1 calc R . .
C5 C 1.0807(4) 0.1896(5) 0.8114(2) 0.0400(11) Uani 1 1 d . . .
H5 H 1.0489 0.2462 0.7889 0.048 Uiso 1 1 calc R . .
C6 C 1.3315(4) 0.2027(4) 0.93528(19) 0.0340(10) Uani 1 1 d . . .
C7 C 1.4306(4) 0.1299(5) 0.9453(2) 0.0400(11) Uani 1 1 d . . .
H7 H 1.4335 0.0506 0.9208 0.048 Uiso 1 1 calc R . .
C8 C 1.5240(4) 0.1732(5) 0.9907(2) 0.0399(11) Uani 1 1 d . . .
H8 H 1.5907 0.1237 0.9962 0.048 Uiso 1 1 calc R . .
C9 C 1.5214(4) 0.2887(4) 1.0284(2) 0.0374(11) Uani 1 1 d . . .
C10 C 1.4222(5) 0.3617(5) 1.0189(2) 0.0427(12) Uani 1 1 d . . .
H10 H 1.4181 0.4398 1.0441 0.051 Uiso 1 1 calc R . .
C11 C 1.3304(4) 0.3196(5) 0.9726(2) 0.0395(11) Uani 1 1 d . . .
H11 H 1.2658 0.3708 0.9662 0.047 Uiso 1 1 calc R . .
C12 C 1.6199(5) 0.3396(5) 1.0783(2) 0.0399(11) Uani 1 1 d . . .
C13 C 0.6020(4) -0.1500(5) 0.6405(2) 0.0419(12) Uani 1 1 d . . .
C14 C 0.5317(5) -0.2795(6) 0.6310(2) 0.0637(17) Uani 1 1 d . . .
H14 H 0.5716 -0.3598 0.6273 0.076 Uiso 1 1 calc R . .
C15 C 0.3959(6) -0.2721(9) 0.6284(3) 0.082(2) Uani 1 1 d . . .
H15 H 0.3240 -0.3464 0.6236 0.098 Uiso 1 1 calc R . .
C16 C 0.3798(6) -0.1417(10) 0.6358(2) 0.087(3) Uani 1 1 d . . .
H16 H 0.2947 -0.1084 0.6369 0.104 Uiso 1 1 calc R . .
C17 C 0.5064(5) -0.0651(6) 0.6441(2) 0.0580(15) Uani 1 1 d . . .
H17 H 0.5247 0.0305 0.6503 0.070 Uiso 1 1 calc R . .
C18 C 0.5823(4) -0.0831(4) 0.78220(18) 0.0308(10) Uani 1 1 d . . .
C19 C 0.4465(4) -0.0623(5) 0.7825(2) 0.0382(11) Uani 1 1 d . . .
H19 H 0.4162 0.0227 0.7849 0.046 Uiso 1 1 calc R . .
C20 C 0.3647(5) -0.1813(5) 0.7768(2) 0.0451(12) Uani 1 1 d . . .
H20 H 0.2673 -0.1951 0.7746 0.054 Uiso 1 1 calc R . .
C21 C 0.4475(5) -0.2799(5) 0.7744(2) 0.0514(13) Uani 1 1 d . . .
H21 H 0.4169 -0.3740 0.7697 0.062 Uiso 1 1 calc R . .
C22 C 0.5801(5) -0.2201(5) 0.7776(2) 0.0419(11) Uani 1 1 d . . .
H22 H 0.6582 -0.2651 0.7763 0.050 Uiso 1 1 calc R . .
C1A C 0.8292(5) -0.2594(5) 0.6166(2) 0.0419(12) Uani 1 1 d . . .
C2A C 0.8189(6) -0.3066(5) 0.5566(3) 0.0605(16) Uani 1 1 d . . .
H2A H 0.7904 -0.2566 0.5300 0.073 Uiso 1 1 calc R . .
C3A C 0.8513(8) -0.4292(7) 0.5362(4) 0.099(3) Uani 1 1 d . . .
H3A H 0.8421 -0.4636 0.4959 0.119 Uiso 1 1 calc R . .
C4A C 0.8966(9) -0.4986(7) 0.5758(5) 0.106(3) Uani 1 1 d . . .
H4A H 0.9219 -0.5793 0.5618 0.128 Uiso 1 1 calc R . .
C5A C 0.9063(7) -0.4540(6) 0.6352(4) 0.088(2) Uani 1 1 d . . .
H5A H 0.9352 -0.5040 0.6617 0.106 Uiso 1 1 calc R . .
C6A C 0.8722(5) -0.3327(5) 0.6553(3) 0.0625(16) Uani 1 1 d . . .
H6A H 0.8786 -0.3005 0.6958 0.075 Uiso 1 1 calc R . .
C1B C 0.8066(5) -0.0059(5) 0.5875(2) 0.0398(11) Uani 1 1 d . . .
C2B C 0.7145(6) -0.0171(6) 0.5417(2) 0.0697(18) Uani 1 1 d . . .
H2B H 0.6342 -0.0723 0.5415 0.084 Uiso 1 1 calc R . .
C3B C 0.7389(7) 0.0520(8) 0.4959(3) 0.088(2) Uani 1 1 d . . .
H3B H 0.6758 0.0426 0.4647 0.105 Uiso 1 1 calc R . .
C4B C 0.8548(7) 0.1339(6) 0.4961(3) 0.0691(17) Uani 1 1 d . . .
H4B H 0.8714 0.1805 0.4650 0.083 Uiso 1 1 calc R . .
C5B C 0.9450(6) 0.1474(5) 0.5411(3) 0.0599(15) Uani 1 1 d . . .
H5B H 1.0245 0.2037 0.5412 0.072 Uiso 1 1 calc R . .
C6B C 0.9213(5) 0.0787(5) 0.5873(2) 0.0505(13) Uani 1 1 d . . .
H6B H 0.9842 0.0902 0.6187 0.061 Uiso 1 1 calc R . .
C1C C 0.7770(4) 0.0640(4) 0.86411(18) 0.0310(10) Uani 1 1 d . . .
C2C C 0.8319(5) 0.1869(5) 0.8918(2) 0.0436(12) Uani 1 1 d . . .
H2C H 0.8354 0.2573 0.8715 0.052 Uiso 1 1 calc R . .
C3C C 0.8813(5) 0.2054(5) 0.9492(2) 0.0489(13) Uani 1 1 d . . .
H3C H 0.9190 0.2886 0.9678 0.059 Uiso 1 1 calc R . .
C4C C 0.8757(5) 0.1036(5) 0.9794(2) 0.0456(12) Uani 1 1 d . . .
H4C H 0.9097 0.1171 1.0185 0.055 Uiso 1 1 calc R . .
C5C C 0.8203(5) -0.0187(5) 0.9525(2) 0.0453(12) Uani 1 1 d . . .
H5C H 0.8163 -0.0883 0.9734 0.054 Uiso 1 1 calc R . .
C6C C 0.7705(4) -0.0392(5) 0.8947(2) 0.0398(11) Uani 1 1 d . . .
H6C H 0.7327 -0.1226 0.8764 0.048 Uiso 1 1 calc R . .
C1D C 0.6713(4) 0.1828(4) 0.7719(2) 0.0377(11) Uani 1 1 d . . .
C2D C 0.5881(5) 0.2448(5) 0.8101(2) 0.0504(13) Uani 1 1 d . . .
H2D H 0.5581 0.2090 0.8429 0.060 Uiso 1 1 calc R . .
C3D C 0.5499(6) 0.3600(6) 0.7991(3) 0.0659(17) Uani 1 1 d . . .
H3D H 0.4952 0.4031 0.8250 0.079 Uiso 1 1 calc R . .
C4D C 0.5924(6) 0.4101(5) 0.7504(4) 0.076(2) Uani 1 1 d . . .
H4D H 0.5647 0.4867 0.7427 0.091 Uiso 1 1 calc R . .
C5D C 0.6738(6) 0.3513(6) 0.7132(3) 0.0654(17) Uani 1 1 d . . .
H5D H 0.7029 0.3877 0.6803 0.078 Uiso 1 1 calc R . .
C6D C 0.7139(5) 0.2370(5) 0.7239(2) 0.0477(13) Uani 1 1 d . . .
H6D H 0.7704 0.1963 0.6982 0.057 Uiso 1 1 calc R . .
S1 S 0.97244(12) 0.59491(13) 0.82125(6) 0.0462(3) Uani 1 1 d . . .
O3 O 0.8745(4) 0.6633(4) 0.80079(17) 0.0672(11) Uani 1 1 d . . .
O4 O 0.9725(4) 0.4655(4) 0.79201(19) 0.0785(13) Uani 1 1 d . . .
O5 O 1.1003(3) 0.6744(4) 0.83287(17) 0.0639(11) Uani 1 1 d . . .
C23 C 0.9226(6) 0.5745(5) 0.8942(3) 0.0571(15) Uani 1 1 d . . .
F1 F 0.8049(4) 0.5020(3) 0.89290(18) 0.0885(12) Uani 1 1 d . . .
F2 F 0.9172(4) 0.6868(4) 0.92791(16) 0.0881(12) Uani 1 1 d . . .
F3 F 1.0078(4) 0.5160(4) 0.92138(17) 0.0935(12) Uani 1 1 d . . .
O1S O 0.3495(13) 0.3488(12) 0.6032(6) 0.159(5) Uani 0.745(6) 1 d PDU A 1
C2S C 0.4580(14) 0.2792(13) 0.5802(6) 0.116(5) Uani 0.745(6) 1 d PD A 1
H2S1 H 0.4218 0.1925 0.5597 0.139 Uiso 0.745(6) 1 calc PR A 1
H2S2 H 0.5172 0.2704 0.6128 0.139 Uiso 0.745(6) 1 calc PR A 1
C1S C 0.5318(14) 0.3541(14) 0.5387(6) 0.154(6) Uani 0.745(6) 1 d PD A 1
H1S1 H 0.6002 0.3075 0.5220 0.231 Uiso 0.745(6) 1 calc PR A 1
H1S2 H 0.5714 0.4380 0.5598 0.231 Uiso 0.745(6) 1 calc PR A 1
H1S3 H 0.4718 0.3655 0.5075 0.231 Uiso 0.745(6) 1 calc PR A 1
C3S C 0.2789(19) 0.2831(18) 0.6477(7) 0.180(8) Uani 0.745(6) 1 d PDU A 1
H3S1 H 0.3412 0.2512 0.6726 0.216 Uiso 0.745(6) 1 calc PR A 1
H3S2 H 0.2153 0.2096 0.6284 0.216 Uiso 0.745(6) 1 calc PR A 1
C4S C 0.2060(13) 0.3852(18) 0.6858(8) 0.177(8) Uani 0.745(6) 1 d PD A 1
H4S1 H 0.1559 0.3445 0.7147 0.266 Uiso 0.745(6) 1 calc PR A 1
H4S2 H 0.1468 0.4182 0.6605 0.266 Uiso 0.745(6) 1 calc PR A 1
H4S3 H 0.2701 0.4560 0.7058 0.266 Uiso 0.745(6) 1 calc PR A 1
C5S C 0.329(3) 0.349(3) 0.6485(18) 0.082(9) Uiso 0.255(6) 1 d P A 2
H5S H 0.3759 0.4022 0.6841 0.098 Uiso 0.255(6) 1 calc PR A 2
Cl1S Cl 0.2778(9) 0.1902(10) 0.6624(4) 0.107(4) Uiso 0.255(6) 1 d P A 2
Cl3S Cl 0.4194(19) 0.3530(19) 0.5948(9) 0.150(7) Uiso 0.255(6) 1 d P A 2
Cl2S Cl 0.1995(18) 0.4138(16) 0.6310(8) 0.203(7) Uiso 0.255(6) 1 d P A 2

loop_
_atom_site_aniso_label
_atom_site_aniso_U_11
_atom_site_aniso_U_22
_atom_site_aniso_U_33
_atom_site_aniso_U_23
_atom_site_aniso_U_13
_atom_site_aniso_U_12
Pt1 0.02372(9) 0.04311(11) 0.03064(10) 0.00627(7) 0.00213(6) 0.01045(7)
Fe1 0.0264(3) 0.0610(5) 0.0348(4) -0.0009(3) 0.0032(3) 0.0083(3)
Cl1 0.0323(6) 0.1102(12) 0.0527(8) 0.0068(8) 0.0107(6) 0.0276(7)
P1 0.0293(6) 0.0440(7) 0.0301(6) 0.0044(5) 0.0055(5) 0.0110(5)
P2 0.0277(6) 0.0341(6) 0.0280(6) 0.0045(5) 0.0021(5) 0.0099(5)
O1 0.047(2) 0.062(2) 0.045(2) -0.0054(18) -0.0145(17) 0.0206(19)
O2 0.055(2) 0.047(2) 0.056(2) -0.0043(19) -0.0172(18) 0.0073(18)
N1 0.0280(19) 0.043(2) 0.037(2) 0.0048(18) -0.0026(17) 0.0091(17)
C1 0.033(2) 0.040(3) 0.040(3) 0.007(2) 0.003(2) 0.004(2)
C2 0.030(2) 0.045(3) 0.034(3) 0.009(2) 0.0029(19) 0.014(2)
C3 0.027(2) 0.044(3) 0.036(3) 0.009(2) 0.0068(19) 0.004(2)
C4 0.035(3) 0.038(3) 0.048(3) 0.011(2) 0.001(2) 0.001(2)
C5 0.034(3) 0.046(3) 0.043(3) 0.016(2) -0.004(2) 0.008(2)
C6 0.027(2) 0.042(3) 0.033(2) 0.009(2) 0.0023(19) 0.005(2)
C7 0.036(3) 0.044(3) 0.039(3) 0.003(2) 0.001(2) 0.008(2)
C8 0.028(2) 0.052(3) 0.042(3) 0.007(2) 0.002(2) 0.014(2)
C9 0.030(2) 0.043(3) 0.039(3) 0.007(2) 0.000(2) 0.004(2)
C10 0.040(3) 0.041(3) 0.045(3) -0.001(2) -0.001(2) 0.009(2)
C11 0.029(2) 0.045(3) 0.048(3) 0.010(2) -0.002(2) 0.011(2)
C12 0.035(3) 0.044(3) 0.038(3) 0.007(2) -0.001(2) -0.002(2)
C13 0.029(2) 0.064(3) 0.030(3) -0.001(2) 0.003(2) 0.008(2)
C14 0.047(3) 0.085(4) 0.046(3) -0.020(3) 0.018(3) -0.006(3)
C15 0.035(3) 0.145(7) 0.045(4) -0.018(4) 0.000(3) -0.022(4)
C16 0.035(3) 0.198(9) 0.033(3) 0.021(5) 0.002(3) 0.037(5)
C17 0.044(3) 0.099(5) 0.039(3) 0.019(3) 0.005(2) 0.030(3)
C18 0.030(2) 0.037(3) 0.024(2) 0.0007(19) 0.0033(18) 0.0062(19)
C19 0.031(2) 0.045(3) 0.038(3) 0.001(2) 0.009(2) 0.010(2)
C20 0.033(3) 0.062(3) 0.040(3) 0.006(2) 0.015(2) 0.008(2)
C21 0.047(3) 0.050(3) 0.054(3) 0.004(3) 0.005(3) 0.000(3)
C22 0.037(3) 0.044(3) 0.045(3) 0.006(2) -0.003(2) 0.010(2)
C1A 0.037(3) 0.044(3) 0.044(3) 0.005(2) 0.014(2) 0.007(2)
C2A 0.072(4) 0.055(4) 0.052(3) -0.001(3) 0.023(3) 0.007(3)
C3A 0.128(7) 0.070(5) 0.088(6) -0.021(4) 0.045(5) 0.008(5)
C4A 0.135(8) 0.047(4) 0.140(8) 0.004(5) 0.066(7) 0.026(5)
C5A 0.093(5) 0.056(4) 0.127(7) 0.029(4) 0.036(5) 0.029(4)
C6A 0.058(4) 0.060(4) 0.078(4) 0.020(3) 0.020(3) 0.024(3)
C1B 0.043(3) 0.046(3) 0.030(3) 0.000(2) 0.008(2) 0.012(2)
C2B 0.059(4) 0.096(5) 0.052(4) 0.027(3) -0.011(3) -0.008(3)
C3B 0.088(5) 0.128(6) 0.051(4) 0.047(4) -0.019(4) 0.001(5)
C4B 0.097(5) 0.063(4) 0.053(4) 0.022(3) 0.010(4) 0.015(4)
C5B 0.064(4) 0.056(4) 0.061(4) 0.019(3) 0.011(3) 0.005(3)
C6B 0.048(3) 0.055(3) 0.049(3) 0.014(3) 0.001(3) 0.006(3)
C1C 0.029(2) 0.036(2) 0.029(2) 0.006(2) 0.0049(18) 0.0084(19)
C2C 0.051(3) 0.044(3) 0.037(3) 0.011(2) -0.002(2) 0.007(2)
C3C 0.049(3) 0.049(3) 0.045(3) -0.002(3) -0.007(2) 0.005(2)
C4C 0.050(3) 0.060(3) 0.030(3) 0.010(2) -0.003(2) 0.017(3)
C5C 0.045(3) 0.058(3) 0.040(3) 0.020(3) 0.006(2) 0.017(3)
C6C 0.040(3) 0.043(3) 0.038(3) 0.004(2) 0.004(2) 0.011(2)
C1D 0.033(2) 0.035(3) 0.045(3) 0.003(2) -0.003(2) 0.012(2)
C2D 0.046(3) 0.049(3) 0.055(3) -0.002(3) 0.003(3) 0.015(3)
C3D 0.053(4) 0.052(4) 0.089(5) -0.014(3) -0.003(3) 0.025(3)
C4D 0.063(4) 0.036(3) 0.133(7) 0.019(4) -0.012(4) 0.021(3)
C5D 0.062(4) 0.053(4) 0.089(5) 0.037(3) 0.001(3) 0.008(3)
C6D 0.044(3) 0.044(3) 0.059(3) 0.017(3) 0.000(3) 0.011(2)
S1 0.0399(7) 0.0454(7) 0.0517(8) 0.0062(6) -0.0111(6) 0.0050(6)
O3 0.054(2) 0.074(3) 0.076(3) 0.018(2) -0.025(2) 0.017(2)
O4 0.091(3) 0.058(3) 0.082(3) -0.010(2) 0.003(3) 0.022(2)
O5 0.044(2) 0.073(3) 0.075(3) 0.028(2) -0.0165(19) -0.0059(19)
C23 0.063(4) 0.046(3) 0.062(4) 0.009(3) 0.000(3) 0.004(3)
F1 0.076(3) 0.071(2) 0.110(3) 0.012(2) 0.027(2) -0.015(2)
F2 0.117(3) 0.067(2) 0.068(2) -0.0150(19) 0.006(2) 0.003(2)
F3 0.101(3) 0.102(3) 0.089(3) 0.055(2) -0.010(2) 0.013(2)
O1S 0.156(10) 0.148(9) 0.159(10) 0.015(7) 0.069(8) -0.020(8)
C2S 0.138(13) 0.094(10) 0.106(10) -0.002(8) -0.034(9) 0.009(9)
C1S 0.157(14) 0.176(15) 0.104(11) -0.037(10) -0.006(10) 0.007(12)
C3S 0.173(14) 0.185(14) 0.183(14) 0.124(12) -0.041(11) -0.065(12)
C4S 0.094(10) 0.28(2) 0.193(17) 0.124(16) 0.069(11) 0.040(12)

loop_
_atom_type_symbol
_atom_type_description
_atom_type_scat_dispersion_real
_atom_type_scat_dispersion_imag
_atom_type_scat_source
C C 0.0033 0.0016 'International Tables Vol C Tables 4.2.6.8 and 6.1.1.4'
H H 0.0000 0.0000 'International Tables Vol C Tables 4.2.6.8 and 6.1.1.4'
N N 0.0061 0.0033 'International Tables Vol C Tables 4.2.6.8 and 6.1.1.4'
O O 0.0106 0.0060 'International Tables Vol C Tables 4.2.6.8 and 6.1.1.4'
F F 0.0171 0.0103 'International Tables Vol C Tables 4.2.6.8 and 6.1.1.4'
P P 0.1023 0.0942 'International Tables Vol C Tables 4.2.6.8 and 6.1.1.4'
S S 0.1246 0.1234 'International Tables Vol C Tables 4.2.6.8 and 6.1.1.4'
Fe Fe 0.3463 0.8444 'International Tables Vol C Tables 4.2.6.8 and 6.1.1.4'
Pt Pt -1.7033 8.3905 'International Tables Vol C Tables 4.2.6.8 and 6.1.1.4'
Cl Cl 0.1484 0.1585 'International Tables Vol C Tables 4.2.6.8 and 6.1.1.4'

loop_
_geom_angle_atom_site_label_1
_geom_angle_atom_site_label_2
_geom_angle_atom_site_label_3
_geom_angle
_geom_angle_site_symmetry_1
_geom_angle_site_symmetry_3
_geom_angle_publ_flag
N1 Pt1 P2 90.55(10) . . ?
N1 Pt1 P1 170.42(10) . . ?
P2 Pt1 P1 98.98(4) . . ?
N1 Pt1 Cl1 82.93(10) . . ?
P2 Pt1 Cl1 173.38(4) . . ?
P1 Pt1 Cl1 87.57(5) . . ?
C17 Fe1 C13 41.5(2) . . ?
C17 Fe1 C18 110.6(2) . . ?
C13 Fe1 C18 107.90(18) . . ?
C17 Fe1 C19 108.0(2) . . ?
C13 Fe1 C19 134.7(2) . . ?
C18 Fe1 C19 41.92(17) . . ?
C17 Fe1 C14 69.5(3) . . ?
C13 Fe1 C14 41.7(2) . . ?
C18 Fe1 C14 136.0(2) . . ?
C19 Fe1 C14 176.4(2) . . ?
C17 Fe1 C22 142.6(2) . . ?
C13 Fe1 C22 112.98(19) . . ?
C18 Fe1 C22 41.61(18) . . ?
C19 Fe1 C22 69.20(19) . . ?
C14 Fe1 C22 111.1(2) . . ?
C17 Fe1 C16 41.1(3) . . ?
C13 Fe1 C16 69.0(2) . . ?
C18 Fe1 C16 141.6(3) . . ?
C19 Fe1 C16 111.9(3) . . ?
C14 Fe1 C16 68.0(3) . . ?
C22 Fe1 C16 176.2(3) . . ?
C17 Fe1 C20 133.7(2) . . ?
C13 Fe1 C20 174.1(2) . . ?
C18 Fe1 C20 69.58(18) . . ?
C19 Fe1 C20 40.04(18) . . ?
C14 Fe1 C20 143.6(2) . . ?
C22 Fe1 C20 68.9(2) . . ?
C16 Fe1 C20 109.4(2) . . ?
C17 Fe1 C15 68.6(3) . . ?
C13 Fe1 C15 69.0(2) . . ?
C18 Fe1 C15 176.4(2) . . ?
C19 Fe1 C15 141.7(2) . . ?
C14 Fe1 C15 40.4(2) . . ?
C22 Fe1 C15 137.2(3) . . ?
C16 Fe1 C15 39.8(3) . . ?
C20 Fe1 C15 113.7(2) . . ?
C17 Fe1 C21 174.6(2) . . ?
C13 Fe1 C21 143.9(2) . . ?
C18 Fe1 C21 69.19(19) . . ?
C19 Fe1 C21 68.1(2) . . ?
C14 Fe1 C21 114.7(2) . . ?
C22 Fe1 C21 40.43(19) . . ?
C16 Fe1 C21 136.1(3) . . ?
C20 Fe1 C21 40.9(2) . . ?
C15 Fe1 C21 112.0(3) . . ?
C13 P1 C1A 100.9(2) . . ?
C13 P1 C1B 102.8(2) . . ?
C1A P1 C1B 106.3(2) . . ?
C13 P1 Pt1 123.02(15) . . ?
C1A P1 Pt1 110.07(17) . . ?
C1B P1 Pt1 112.18(16) . . ?
C18 P2 C1D 106.6(2) . . ?
C18 P2 C1C 102.5(2) . . ?
C1D P2 C1C 105.6(2) . . ?
C18 P2 Pt1 117.99(14) . . ?
C1D P2 Pt1 112.36(16) . . ?
C1C P2 Pt1 110.66(14) . . ?
C1 N1 C5 118.2(4) . . ?
C1 N1 Pt1 118.2(3) . . ?
C5 N1 Pt1 123.2(3) . . ?
N1 C1 C2 122.5(4) . . ?
C1 C2 C3 120.3(4) . . ?
C2 C3 C4 116.6(4) . . ?
C2 C3 C6 120.9(4) . . ?
C4 C3 C6 122.5(4) . . ?
C5 C4 C3 119.6(4) . . ?
N1 C5 C4 122.8(4) . . ?
C11 C6 C7 117.9(4) . . ?
C11 C6 C3 121.1(4) . . ?
C7 C6 C3 121.0(4) . . ?
C8 C7 C6 120.7(4) . . ?
C7 C8 C9 121.2(4) . . ?
C8 C9 C10 118.5(4) . . ?
C8 C9 C12 123.3(4) . . ?
C10 C9 C12 118.3(4) . . ?
C11 C10 C9 120.3(4) . . ?
C10 C11 C6 121.4(4) . . ?
O2 C12 O1 123.8(4) . . ?
O2 C12 C9 124.1(5) . . ?
O1 C12 C9 112.1(4) . . ?
C17 C13 C14 107.1(5) . . ?
C17 C13 P1 127.1(4) . . ?
C14 C13 P1 125.8(4) . . ?
C17 C13 Fe1 69.2(3) . . ?
C14 C13 Fe1 69.9(3) . . ?
P1 C13 Fe1 127.1(2) . . ?
C15 C14 C13 108.0(6) . . ?
C15 C14 Fe1 70.9(3) . . ?
C13 C14 Fe1 68.4(3) . . ?
C16 C15 C14 108.5(6) . . ?
C16 C15 Fe1 69.8(4) . . ?
C14 C15 Fe1 68.7(3) . . ?
C15 C16 C17 108.5(5) . . ?
C15 C16 Fe1 70.4(4) . . ?
C17 C16 Fe1 67.8(3) . . ?
C13 C17 C16 107.9(6) . . ?
C13 C17 Fe1 69.4(3) . . ?
C16 C17 Fe1 71.2(4) . . ?
C22 C18 C19 106.2(4) . . ?
C22 C18 P2 125.9(3) . . ?
C19 C18 P2 127.9(3) . . ?
C22 C18 Fe1 69.9(3) . . ?
C19 C18 Fe1 69.6(2) . . ?
P2 C18 Fe1 124.6(2) . . ?
C20 C19 C18 109.4(4) . . ?
C20 C19 Fe1 71.0(3) . . ?
C18 C19 Fe1 68.5(2) . . ?
C19 C20 C21 107.6(4) . . ?
C19 C20 Fe1 69.0(3) . . ?
C21 C20 Fe1 69.7(3) . . ?
C22 C21 C20 108.4(5) . . ?
C22 C21 Fe1 68.8(3) . . ?
C20 C21 Fe1 69.4(3) . . ?
C21 C22 C18 108.4(4) . . ?
C21 C22 Fe1 70.8(3) . . ?
C18 C22 Fe1 68.5(3) . . ?
C6A C1A C2A 119.9(5) . . ?
C6A C1A P1 119.4(4) . . ?
C2A C1A P1 120.6(4) . . ?
C1A C2A C3A 119.4(6) . . ?
C4A C3A C2A 119.1(7) . . ?
C5A C4A C3A 122.1(7) . . ?
C4A C5A C6A 118.4(7) . . ?
C1A C6A C5A 120.9(6) . . ?
C6B C1B C2B 118.2(5) . . ?
C6B C1B P1 121.4(4) . . ?
C2B C1B P1 120.4(4) . . ?
C1B C2B C3B 120.7(6) . . ?
C4B C3B C2B 120.2(6) . . ?
C5B C4B C3B 119.7(6) . . ?
C4B C5B C6B 120.6(6) . . ?
C1B C6B C5B 120.6(5) . . ?
C2C C1C C6C 119.7(4) . . ?
C2C C1C P2 120.3(3) . . ?
C6C C1C P2 119.8(3) . . ?
C3C C2C C1C 119.9(5) . . ?
C4C C3C C2C 120.5(5) . . ?
C3C C4C C5C 120.0(5) . . ?
C4C C5C C6C 120.2(5) . . ?
C5C C6C C1C 119.6(5) . . ?
C6D C1D C2D 119.1(4) . . ?
C6D C1D P2 120.0(4) . . ?
C2D C1D P2 120.9(4) . . ?
C3D C2D C1D 119.7(5) . . ?
C4D C3D C2D 119.6(5) . . ?
C5D C4D C3D 121.4(5) . . ?
C4D C5D C6D 119.6(6) . . ?
C1D C6D C5D 120.6(5) . . ?
O4 S1 O3 116.7(3) . . ?
O4 S1 O5 115.9(3) . . ?
O3 S1 O5 112.6(2) . . ?
O4 S1 C23 103.5(3) . . ?
O3 S1 C23 103.1(3) . . ?
O5 S1 C23 102.6(3) . . ?
F2 C23 F1 108.0(5) . . ?
F2 C23 F3 106.8(5) . . ?
F1 C23 F3 106.9(5) . . ?
F2 C23 S1 111.7(4) . . ?
F1 C23 S1 111.9(4) . . ?
F3 C23 S1 111.3(4) . . ?
C3S O1S C2S 110.8(13) . . ?
O1S C2S C1S 108.7(12) . . ?
O1S C3S C4S 107.2(14) . . ?
Cl3S C5S Cl2S 105(3) . . ?
Cl3S C5S Cl1S 113(2) . . ?
Cl2S C5S Cl1S 110(2) . . ?

loop_
_geom_bond_atom_site_label_1
_geom_bond_atom_site_label_2
_geom_bond_distance
_geom_bond_site_symmetry_2
_geom_bond_publ_flag
Pt1 N1 2.088(4) . ?
Pt1 P2 2.2536(11) . ?
Pt1 P1 2.2701(12) . ?
Pt1 Cl1 2.3381(12) . ?
Fe1 C17 2.005(6) . ?
Fe1 C13 2.007(5) . ?
Fe1 C18 2.011(4) . ?
Fe1 C19 2.027(4) . ?
Fe1 C14 2.029(5) . ?
Fe1 C22 2.031(5) . ?
Fe1 C16 2.049(6) . ?
Fe1 C20 2.052(4) . ?
Fe1 C15 2.057(6) . ?
Fe1 C21 2.057(5) . ?
P1 C13 1.802(5) . ?
P1 C1A 1.810(5) . ?
P1 C1B 1.830(5) . ?
P2 C18 1.788(4) . ?
P2 C1D 1.810(4) . ?
P2 C1C 1.832(4) . ?
O1 C12 1.340(6) . ?
O2 C12 1.199(6) . ?
N1 C1 1.337(6) . ?
N1 C5 1.340(6) . ?
C1 C2 1.379(6) . ?
C2 C3 1.391(6) . ?
C3 C4 1.409(6) . ?
C3 C6 1.471(6) . ?
C4 C5 1.375(6) . ?
C6 C11 1.393(6) . ?
C6 C7 1.401(6) . ?
C7 C8 1.376(6) . ?
C8 C9 1.388(6) . ?
C9 C10 1.400(6) . ?
C9 C12 1.492(6) . ?
C10 C11 1.379(6) . ?
C13 C17 1.421(7) . ?
C13 C14 1.437(7) . ?
C14 C15 1.410(8) . ?
C15 C16 1.399(10) . ?
C16 C17 1.422(9) . ?
C18 C22 1.436(6) . ?
C18 C19 1.444(6) . ?
C19 C20 1.397(6) . ?
C20 C21 1.436(7) . ?
C21 C22 1.413(7) . ?
C1A C6A 1.376(7) . ?
C1A C2A 1.390(7) . ?
C2A C3A 1.400(9) . ?
C3A C4A 1.373(11) . ?
C4A C5A 1.371(11) . ?
C5A C6A 1.392(8) . ?
C1B C6B 1.375(7) . ?
C1B C2B 1.379(7) . ?
C2B C3B 1.385(8) . ?
C3B C4B 1.368(9) . ?
C4B C5B 1.350(8) . ?
C5B C6B 1.392(7) . ?
C1C C2C 1.388(6) . ?
C1C C6C 1.389(6) . ?
C2C C3C 1.379(6) . ?
C3C C4C 1.370(7) . ?
C4C C5C 1.380(7) . ?
C5C C6C 1.386(6) . ?
C1D C6D 1.380(7) . ?
C1D C2D 1.398(6) . ?
C2D C3D 1.393(7) . ?
C3D C4D 1.372(9) . ?
C4D C5D 1.357(8) . ?
C5D C6D 1.391(7) . ?
S1 O4 1.429(4) . ?
S1 O3 1.435(4) . ?
S1 O5 1.450(4) . ?
S1 C23 1.807(6) . ?
C23 F2 1.324(6) . ?
C23 F1 1.333(6) . ?
C23 F3 1.341(6) . ?
O1S C3S 1.478(13) . ?
O1S C2S 1.487(15) . ?
C2S C1S 1.492(14) . ?
C3S C4S 1.572(15) . ?
C5S Cl3S 1.57(4) . ?
C5S Cl2S 1.65(4) . ?
C5S Cl1S 1.77(4) . ?
